data_7157444
loop_
_publ_author_name
'Jannapu Reddy, Raju'
'Waheed, Md'
'Rama Krishna, Gamidi'

_publ_section_title
;
 Phenylboronic acid-catalyzed tandem construction of S-S and C-S bonds: a
 new method for the synthesis of benzyl disulfanylsulfone derivatives from
 S-benzyl thiosulfonates.
;
_journal_issue 17
_journal_name_full 'Organic &amp; biomolecular chemistry'
_journal_page_first 3243
_journal_page_last 3248
_journal_paper_doi 10.1039/d0ob00442a
_journal_volume 18
_journal_year 2020
_chemical_formula_sum 'C20 H16 Br2 O2 S3'
_chemical_formula_weight 544.31
_chemical_melting_point 117(2)
_chemical_name_common 'Dibenzyl disulfanylsulfone'
_chemical_name_systematic 1-(4-Bromobenzyl)-2-[(4-bromophenyl)(phenylsulfonyl)methyl]disulfane
_space_group_crystal_system monoclinic
_space_group_IT_number 14
_space_group_name_Hall '-P 2yn'
_space_group_name_H-M_alt 'P 1 21/n 1'
_atom_sites_solution_hydrogens geom
_audit_creation_method SHELXL-2014/7
_audit_update_record
;
2020-02-29 deposited with the CCDC.	2020-04-03 downloaded from the CCDC.
;
_cell_angle_alpha 90
_cell_angle_beta 98.033(3)
_cell_angle_gamma 90
_cell_formula_units_Z 4
_cell_length_a 14.1114(13)
_cell_length_b 5.6423(5)
_cell_length_c 25.433(2)
_cell_measurement_reflns_used 9878
_cell_measurement_temperature 100(2)
_cell_measurement_theta_max 27.48
_cell_measurement_theta_min 2.92
_cell_volume 2005.1(3)
_computing_cell_refinement 'Bruker SAINT'
_computing_data_collection 'Bruker APEX2'
_computing_data_reduction 'Bruker SAINT'
_computing_molecular_graphics 'Bruker SHELXTL'
_computing_publication_material 'Bruker SHELXTL'
_computing_structure_refinement 'SHELXL-2014/7 (Sheldrick, 2014)'
_computing_structure_solution 'SHELXS-97 (Sheldrick 2008)'
_diffrn_ambient_temperature 100(2)
_diffrn_measured_fraction_theta_full 0.994
_diffrn_measured_fraction_theta_max 0.995
_diffrn_measurement_device_type 'Bruker APEX-II CCD'
_diffrn_measurement_method '\ f and \w scans'
_diffrn_radiation_type MoK\a
_diffrn_radiation_wavelength 0.71073
_diffrn_reflns_av_R_equivalents 0.0353
_diffrn_reflns_av_unetI/netI 0.0261
_diffrn_reflns_Laue_measured_fraction_full 0.994
_diffrn_reflns_Laue_measured_fraction_max 0.995
_diffrn_reflns_limit_h_max 17
_diffrn_reflns_limit_h_min -18
_diffrn_reflns_limit_k_max 6
_diffrn_reflns_limit_k_min -7
_diffrn_reflns_limit_l_max 32
_diffrn_reflns_limit_l_min -32
_diffrn_reflns_number 33707
_diffrn_reflns_point_group_measured_fraction_full 0.994
_diffrn_reflns_point_group_measured_fraction_max 0.995
_diffrn_reflns_theta_full 25.242
_diffrn_reflns_theta_max 26.998
_diffrn_reflns_theta_min 2.650
_exptl_absorpt_coefficient_mu 4.369
_exptl_absorpt_correction_T_max 0.382
_exptl_absorpt_correction_T_min 0.238
_exptl_absorpt_correction_type multi-scan
_exptl_absorpt_process_details SADABS
_exptl_crystal_colour colorless
_exptl_crystal_density_diffrn 1.803
_exptl_crystal_description plate
_exptl_crystal_F_000 1080
_exptl_crystal_size_max 0.38
_exptl_crystal_size_mid 0.29
_exptl_crystal_size_min 0.22
_refine_diff_density_max 0.426
_refine_diff_density_min -0.324
_refine_diff_density_rms 0.057
_refine_ls_extinction_coef 0.0017(3)
_refine_ls_extinction_expression Fc^*^=kFc[1+0.001xFc^2^\l^3^/sin(2\q)]^-1/4^
_refine_ls_extinction_method 'SHELXL-2014/7 (Sheldrick 2014'
_refine_ls_goodness_of_fit_ref 1.034
_refine_ls_hydrogen_treatment constr
_refine_ls_matrix_type full
_refine_ls_number_parameters 245
_refine_ls_number_reflns 4352
_refine_ls_number_restraints 0
_refine_ls_restrained_S_all 1.034
_refine_ls_R_factor_all 0.0198
_refine_ls_R_factor_gt 0.0179
_refine_ls_shift/su_max 0.002
_refine_ls_shift/su_mean 0.000
_refine_ls_structure_factor_coef Fsqd
_refine_ls_weighting_details 'w=1/[\s^2^(Fo^2^)+(0.0102P)^2^+1.3769P] where P=(Fo^2^+2Fc^2^)/3'
_refine_ls_weighting_scheme calc
_refine_ls_wR_factor_gt 0.0432
_refine_ls_wR_factor_ref 0.0440
_reflns_Friedel_coverage 0.000
_reflns_number_gt 4100
_reflns_number_total 4352
_reflns_threshold_expression 'I > 2\s(I)'
_cod_data_source_file d0ob00442a2.cif
_cod_data_source_block MWIV41_2fa
_cod_depositor_comments 'Adding full bibliography for 7157444.cif.'
_cod_original_sg_symbol_H-M 'P 21/n'
_cod_database_code 7157444
_shelx_shelxl_version_number 2014/7
_shelx_space_group_comment
;
The symmetry employed for this shelxl refinement is uniquely defined
by the following loop, which should always be used as a source of
symmetry information in preference to the above space-group names.
They are only intended as comments.
;

loop_
_space_group_symop_operation_xyz
'x, y, z'
'-x+1/2, y+1/2, -z+1/2'
'-x, -y, -z'
'x-1/2, -y-1/2, z-1/2'

loop_
_atom_site_label
_atom_site_type_symbol
_atom_site_fract_x
_atom_site_fract_y
_atom_site_fract_z
_atom_site_U_iso_or_equiv
_atom_site_adp_type
_atom_site_occupancy
_atom_site_site_symmetry_order
_atom_site_calc_flag
_atom_site_refinement_flags_posn
_atom_site_refinement_flags_adp
_atom_site_refinement_flags_occupancy
_atom_site_disorder_assembly
_atom_site_disorder_group
Br2 Br 0.09483(2) -0.00381(3) 0.73355(2) 0.01869(6) Uani 1 1 d . . . . .
Br1 Br 0.62986(2) -0.07648(3) 0.34679(2) 0.02089(6) Uani 1 1 d . . . . .
S1 S 0.16706(3) 0.14020(7) 0.41758(2) 0.01582(8) Uani 1 1 d . . . . .
S2 S 0.29816(3) 0.27275(7) 0.51389(2) 0.01710(9) Uani 1 1 d . . . . .
S3 S 0.28983(3) 0.61266(7) 0.53819(2) 0.02051(9) Uani 1 1 d . . . . .
O1 O 0.18374(8) -0.1110(2) 0.42360(4) 0.0212(2) Uani 1 1 d . . . . .
O2 O 0.09194(8) 0.2483(2) 0.44223(4) 0.0225(2) Uani 1 1 d . . . . .
C6 C 0.18025(11) 0.0490(3) 0.31350(6) 0.0167(3) Uani 1 1 d . . . . .
H6 H 0.2123 -0.0927 0.3259 0.020 Uiso 1 1 calc R U . . .
C18 C 0.11228(11) 0.1988(3) 0.67589(6) 0.0155(3) Uani 1 1 d . . . . .
C15 C 0.14099(12) 0.4925(3) 0.59216(6) 0.0178(3) Uani 1 1 d . . . . .
C5 C 0.16495(11) 0.1019(3) 0.25952(6) 0.0181(3) Uani 1 1 d . . . . .
H5 H 0.1862 -0.0045 0.2347 0.022 Uiso 1 1 calc R U . . .
C11 C 0.52103(11) 0.0420(3) 0.37472(6) 0.0165(3) Uani 1 1 d . . . . .
C8 C 0.36151(11) 0.2033(3) 0.41646(5) 0.0146(3) Uani 1 1 d . . . . .
C3 C 0.08691(12) 0.4671(3) 0.27788(6) 0.0188(3) Uani 1 1 d . . . . .
H3 H 0.0553 0.6091 0.2654 0.023 Uiso 1 1 calc R U . . .
C2 C 0.10131(11) 0.4168(3) 0.33199(6) 0.0178(3) Uani 1 1 d . . . . .
H2 H 0.0799 0.5232 0.3568 0.021 Uiso 1 1 calc R U . . .
C20 C 0.08959(11) 0.2830(3) 0.58286(6) 0.0185(3) Uani 1 1 d . . . . .
H20 H 0.0641 0.2410 0.5475 0.022 Uiso 1 1 calc R U . . .
C1 C 0.14783(11) 0.2071(3) 0.34898(6) 0.0148(3) Uani 1 1 d . . . . .
C12 C 0.48134(11) 0.2575(3) 0.35786(6) 0.0183(3) Uani 1 1 d . . . . .
H12 H 0.5083 0.3498 0.3325 0.022 Uiso 1 1 calc R U . . .
C7 C 0.27732(11) 0.2970(3) 0.44096(6) 0.0156(3) Uani 1 1 d . . . . .
H7 H 0.2683 0.4681 0.4313 0.019 Uiso 1 1 calc R U . . .
C17 C 0.16245(11) 0.4080(3) 0.68662(6) 0.0173(3) Uani 1 1 d . . . . .
H17 H 0.1864 0.4512 0.7221 0.021 Uiso 1 1 calc R U . . .
C4 C 0.11864(11) 0.3102(3) 0.24211(6) 0.0183(3) Uani 1 1 d . . . . .
H4 H 0.1085 0.3459 0.2053 0.022 Uiso 1 1 calc R U . . .
C19 C 0.07488(11) 0.1340(3) 0.62454(6) 0.0172(3) Uani 1 1 d . . . . .
H19 H 0.0399 -0.0093 0.6180 0.021 Uiso 1 1 calc R U . . .
C9 C 0.40277(11) -0.0144(3) 0.43257(6) 0.0176(3) Uani 1 1 d . . . . .
H9 H 0.3761 -0.1074 0.4580 0.021 Uiso 1 1 calc R U . . .
C16 C 0.17703(12) 0.5532(3) 0.64447(6) 0.0194(3) Uani 1 1 d . . . . .
H16 H 0.2121 0.6963 0.6512 0.023 Uiso 1 1 calc R U . . .
C10 C 0.48252(11) -0.0960(3) 0.41175(6) 0.0173(3) Uani 1 1 d . . . . .
H10 H 0.5105 -0.2443 0.4227 0.021 Uiso 1 1 calc R U . . .
C14 C 0.16403(13) 0.6448(3) 0.54712(6) 0.0229(3) Uani 1 1 d . . . . .
H14A H 0.1506 0.8128 0.5546 0.027 Uiso 1 1 calc R U . . .
H14B H 0.1228 0.5986 0.5140 0.027 Uiso 1 1 calc R U . . .
C13 C 0.40070(11) 0.3370(3) 0.37895(6) 0.0168(3) Uani 1 1 d . . . . .
H13 H 0.3723 0.4842 0.3675 0.020 Uiso 1 1 calc R U . . .

loop_
_atom_site_aniso_label
_atom_site_aniso_U_11
_atom_site_aniso_U_22
_atom_site_aniso_U_33
_atom_site_aniso_U_23
_atom_site_aniso_U_13
_atom_site_aniso_U_12
Br2 0.02145(9) 0.01769(9) 0.01821(8) 0.00188(6) 0.00732(6) 0.00046(6)
Br1 0.01855(9) 0.02497(10) 0.02017(9) -0.00435(6) 0.00629(6) 0.00000(6)
S1 0.01414(18) 0.02091(19) 0.01206(16) 0.00076(14) 0.00060(13) -0.00092(14)
S2 0.01841(19) 0.02125(19) 0.01121(16) 0.00000(14) 0.00053(13) 0.00277(15)
S3 0.0275(2) 0.0197(2) 0.01513(18) -0.00193(14) 0.00605(15) -0.00629(16)
O1 0.0217(6) 0.0218(6) 0.0193(5) 0.0055(4) -0.0004(4) -0.0028(5)
O2 0.0157(6) 0.0347(7) 0.0173(5) -0.0025(5) 0.0034(4) 0.0004(5)
C6 0.0156(7) 0.0161(7) 0.0177(7) 0.0008(6) 0.0002(6) 0.0020(6)
C18 0.0144(7) 0.0163(7) 0.0165(7) 0.0012(6) 0.0048(6) 0.0031(6)
C15 0.0199(8) 0.0175(8) 0.0172(7) 0.0009(6) 0.0068(6) 0.0063(6)
C5 0.0171(7) 0.0211(8) 0.0159(7) -0.0027(6) 0.0020(6) 0.0007(6)
C11 0.0146(7) 0.0209(8) 0.0138(7) -0.0052(6) 0.0016(6) -0.0022(6)
C8 0.0142(7) 0.0185(7) 0.0105(6) -0.0022(6) -0.0005(5) -0.0023(6)
C3 0.0181(8) 0.0164(7) 0.0208(8) 0.0037(6) -0.0007(6) 0.0010(6)
C2 0.0171(7) 0.0168(7) 0.0193(7) -0.0033(6) 0.0016(6) 0.0006(6)
C20 0.0162(7) 0.0232(8) 0.0157(7) -0.0028(6) 0.0015(6) 0.0043(6)
C1 0.0133(7) 0.0181(7) 0.0125(7) 0.0000(6) -0.0001(5) -0.0017(6)
C12 0.0214(8) 0.0199(8) 0.0142(7) 0.0000(6) 0.0045(6) -0.0048(6)
C7 0.0161(7) 0.0185(7) 0.0116(6) 0.0002(6) 0.0001(5) -0.0003(6)
C17 0.0189(8) 0.0185(8) 0.0148(7) -0.0032(6) 0.0037(6) -0.0006(6)
C4 0.0157(7) 0.0235(8) 0.0151(7) 0.0031(6) -0.0001(6) -0.0020(6)
C19 0.0138(7) 0.0173(7) 0.0205(7) -0.0034(6) 0.0024(6) 0.0004(6)
C9 0.0167(8) 0.0199(8) 0.0159(7) 0.0028(6) 0.0019(6) -0.0023(6)
C16 0.0219(8) 0.0162(7) 0.0212(8) -0.0025(6) 0.0069(6) -0.0019(6)
C10 0.0175(7) 0.0170(7) 0.0167(7) 0.0005(6) -0.0004(6) -0.0010(6)
C14 0.0305(9) 0.0188(8) 0.0207(8) 0.0022(6) 0.0086(7) 0.0068(7)
C13 0.0201(8) 0.0162(7) 0.0137(7) 0.0000(6) 0.0012(6) -0.0007(6)

loop_
_atom_type_symbol
_atom_type_description
_atom_type_scat_dispersion_real
_atom_type_scat_dispersion_imag
_atom_type_scat_source
C C 0.0033 0.0016 'International Tables Vol C Tables 4.2.6.8 and 6.1.1.4'
H H 0.0000 0.0000 'International Tables Vol C Tables 4.2.6.8 and 6.1.1.4'
O O 0.0106 0.0060 'International Tables Vol C Tables 4.2.6.8 and 6.1.1.4'
S S 0.1246 0.1234 'International Tables Vol C Tables 4.2.6.8 and 6.1.1.4'
Br Br -0.2901 2.4595 'International Tables Vol C Tables 4.2.6.8 and 6.1.1.4'

loop_
_geom_angle_atom_site_label_1
_geom_angle_atom_site_label_2
_geom_angle_atom_site_label_3
_geom_angle
_geom_angle_site_symmetry_1
_geom_angle_site_symmetry_3
_geom_angle_publ_flag
O2 S1 O1 119.31(7) . . ?
O2 S1 C1 108.56(7) . . ?
O1 S1 C1 108.35(7) . . ?
O2 S1 C7 107.46(7) . . ?
O1 S1 C7 108.93(7) . . ?
C1 S1 C7 103.02(7) . . ?
C7 S2 S3 103.25(5) . . ?
C14 S3 S2 103.34(6) . . ?
C1 C6 C5 118.85(14) . . ?
C1 C6 H6 120.6 . . ?
C5 C6 H6 120.6 . . ?
C17 C18 C19 121.80(14) . . ?
C17 C18 Br2 118.58(11) . . ?
C19 C18 Br2 119.62(12) . . ?
C20 C15 C16 118.82(14) . . ?
C20 C15 C14 121.31(15) . . ?
C16 C15 C14 119.73(15) . . ?
C4 C5 C6 119.85(14) . . ?
C4 C5 H5 120.1 . . ?
C6 C5 H5 120.1 . . ?
C12 C11 C10 121.56(15) . . ?
C12 C11 Br1 120.48(12) . . ?
C10 C11 Br1 117.95(12) . . ?
C13 C8 C9 119.29(14) . . ?
C13 C8 C7 120.25(14) . . ?
C9 C8 C7 120.42(13) . . ?
C4 C3 C2 120.15(15) . . ?
C4 C3 H3 119.9 . . ?
C2 C3 H3 119.9 . . ?
C1 C2 C3 118.51(14) . . ?
C1 C2 H2 120.7 . . ?
C3 C2 H2 120.7 . . ?
C15 C20 C19 120.94(14) . . ?
C15 C20 H20 119.5 . . ?
C19 C20 H20 119.5 . . ?
C6 C1 C2 121.83(14) . . ?
C6 C1 S1 118.94(12) . . ?
C2 C1 S1 119.22(12) . . ?
C11 C12 C13 118.67(14) . . ?
C11 C12 H12 120.7 . . ?
C13 C12 H12 120.7 . . ?
C8 C7 S1 112.41(10) . . ?
C8 C7 S2 111.40(10) . . ?
S1 C7 S2 107.61(8) . . ?
C8 C7 H7 108.4 . . ?
S1 C7 H7 108.4 . . ?
S2 C7 H7 108.4 . . ?
C18 C17 C16 118.59(14) . . ?
C18 C17 H17 120.7 . . ?
C16 C17 H17 120.7 . . ?
C5 C4 C3 120.81(14) . . ?
C5 C4 H4 119.6 . . ?
C3 C4 H4 119.6 . . ?
C18 C19 C20 118.72(15) . . ?
C18 C19 H19 120.6 . . ?
C20 C19 H19 120.6 . . ?
C10 C9 C8 120.47(14) . . ?
C10 C9 H9 119.8 . . ?
C8 C9 H9 119.8 . . ?
C17 C16 C15 121.11(15) . . ?
C17 C16 H16 119.4 . . ?
C15 C16 H16 119.4 . . ?
C9 C10 C11 119.17(15) . . ?
C9 C10 H10 120.4 . . ?
C11 C10 H10 120.4 . . ?
C15 C14 S3 110.77(11) . . ?
C15 C14 H14A 109.5 . . ?
S3 C14 H14A 109.5 . . ?
C15 C14 H14B 109.5 . . ?
S3 C14 H14B 109.5 . . ?
H14A C14 H14B 108.1 . . ?
C8 C13 C12 120.82(15) . . ?
C8 C13 H13 119.6 . . ?
C12 C13 H13 119.6 . . ?

loop_
_geom_bond_atom_site_label_1
_geom_bond_atom_site_label_2
_geom_bond_distance
_geom_bond_site_symmetry_2
_geom_bond_publ_flag
Br2 C18 1.9022(15) . ?
Br1 C11 1.9014(16) . ?
S1 O2 1.4403(12) . ?
S1 O1 1.4415(12) . ?
S1 C1 1.7686(15) . ?
S1 C7 1.8162(16) . ?
S2 C7 1.8420(15) . ?
S2 S3 2.0234(6) . ?
S3 C14 1.8299(18) . ?
C6 C1 1.391(2) . ?
C6 C5 1.392(2) . ?
C6 H6 0.9500 . ?
C18 C17 1.384(2) . ?
C18 C19 1.388(2) . ?
C15 C20 1.389(2) . ?
C15 C16 1.399(2) . ?
C15 C14 1.504(2) . ?
C5 C4 1.387(2) . ?
C5 H5 0.9500 . ?
C11 C12 1.382(2) . ?
C11 C10 1.390(2) . ?
C8 C13 1.390(2) . ?
C8 C9 1.396(2) . ?
C8 C7 1.512(2) . ?
C3 C4 1.387(2) . ?
C3 C2 1.392(2) . ?
C3 H3 0.9500 . ?
C2 C1 1.392(2) . ?
C2 H2 0.9500 . ?
C20 C19 1.391(2) . ?
C20 H20 0.9500 . ?
C12 C13 1.398(2) . ?
C12 H12 0.9500 . ?
C7 H7 1.0000 . ?
C17 C16 1.387(2) . ?
C17 H17 0.9500 . ?
C4 H4 0.9500 . ?
C19 H19 0.9500 . ?
C9 C10 1.388(2) . ?
C9 H9 0.9500 . ?
C16 H16 0.9500 . ?
C10 H10 0.9500 . ?
C14 H14A 0.9900 . ?
C14 H14B 0.9900 . ?
C13 H13 0.9500 . ?
